data_7204389
loop_
_publ_author_name
'Uruichi, M.'
'Yakushi, K.'
'Shirahata, T.'
'Takahashi, K.'
'Mori, T.'
'Nakamura, T.'

_publ_section_title
;
 Structural phase transition in quasi-one-dimensional conductors
 (BDTFP)2X(PhCl)0.5 (X = PF6 and AsF6) [BDTFP =
 5,7-bis(1,3-dithiol-2-ylidene)-5,7-dihydrofuro[3,4-b]pyrazine; PhCl =
 chlorobenzene]
;
_journal_issue 9
_journal_name_full 'Journal of Materials Chemistry'
_journal_page_first 2696
_journal_paper_doi 10.1039/b202259c
_journal_volume 12
_journal_year 2002
_chemical_formula_moiety '4(C12 H6 N2 O S4), C6 H5 Cl, 2(F6 P)'
_chemical_formula_sum 'C54 H29 Cl F12 N8 O4 P2 S16'
_chemical_formula_weight 1692.22
_space_group_IT_number 2
_symmetry_cell_setting triclinic
_symmetry_Int_Tables_number 2
_symmetry_space_group_name_Hall '-P 1'
_symmetry_space_group_name_H-M 'P -1'
_audit_creation_date 'Fri Jan 27 16:37:56 2001'
_audit_creation_method 'from TEXRAY.INF file'
_cell_angle_alpha 103.585(10)
_cell_angle_beta 99.92(2)
_cell_angle_gamma 78.70(2)
_cell_formula_units_Z 2
_cell_length_a 15.159(4)
_cell_length_b 16.159(3)
_cell_length_c 13.749(2)
_cell_measurement_reflns_used 80
_cell_measurement_temperature 90.0
_cell_measurement_theta_max 25.9
_cell_volume 3181.9(12)
_computing_cell_refinement PROCESS
_computing_data_collection PROCESS
_computing_data_reduction 'teXsan Ver. 1.11'
_computing_publication_material 'teXsan Ver. 1.11'
_computing_structure_refinement 'teXsan Ver. 1.10'
_computing_structure_solution SIR92
_diffrn_detector_area_resol_mean 10.00
_diffrn_measured_fraction_theta_full 0.6129
_diffrn_measured_fraction_theta_max 0.6129
_diffrn_measurement_device_type 'Rigaku RAXIS-IV Imaging Plate'
_diffrn_measurement_method \w
_diffrn_radiation_type 'Mo K\a'
_diffrn_radiation_wavelength 0.7107
_diffrn_reflns_av_R_equivalents 0.035
_diffrn_reflns_limit_h_max 18
_diffrn_reflns_limit_h_min 0
_diffrn_reflns_limit_k_max 19
_diffrn_reflns_limit_k_min -19
_diffrn_reflns_limit_l_max 16
_diffrn_reflns_limit_l_min -16
_diffrn_reflns_number 7682
_diffrn_reflns_theta_full 25.90
_diffrn_reflns_theta_max 25.90
_exptl_absorpt_coefficient_mu 0.726
_exptl_absorpt_correction_type none
_exptl_crystal_colour black
_exptl_crystal_density_diffrn 1.766
_exptl_crystal_density_method 'not measured'
_exptl_crystal_description needle
_exptl_crystal_F_000 1704.00
_exptl_crystal_size_max 0.500
_exptl_crystal_size_mid 0.100
_exptl_crystal_size_min 0.050
_refine_diff_density_max 0.47
_refine_diff_density_min -0.53
_refine_ls_extinction_coef 0.00360(8)
_refine_ls_extinction_method 'Zachariasen(1967) type 2 Gaussian isotropic'
_refine_ls_goodness_of_fit_ref 1.225
_refine_ls_hydrogen_treatment calc
_refine_ls_number_parameters 875
_refine_ls_number_reflns 3947
_refine_ls_R_factor_gt 0.0513
_refine_ls_shift/su_max 1.6423
_refine_ls_structure_factor_coef F
_refine_ls_weighting_details 'w = 1/[\s^2^(Fo) + 0.00002|Fo|^2^]'
_refine_ls_weighting_scheme calc
_refine_ls_wR_factor_ref 0.0668
_reflns_number_gt 3947
_reflns_number_total 2529
_reflns_threshold_expression F^2^>3.0\s(F^2^)
_cod_data_source_file b202259c.txt
_cod_data_source_block b2plt
_cod_original_sg_symbol_Hall '-P 1         '
_cod_original_sg_symbol_H-M 'P -1         '
_cod_original_formula_sum 'C54 H29 Cl F12 N8 O4 P2 S16 '
_cod_database_code 7204389

loop_
_symmetry_equiv_pos_as_xyz
x,y,z
-x,-y,-z

loop_
_atom_site_label
_atom_site_type_symbol
_atom_site_fract_x
_atom_site_fract_y
_atom_site_fract_z
_atom_site_U_iso_or_equiv
_atom_site_adp_type
_atom_site_occupancy
_atom_site_calc_flag
_atom_site_refinement_flags
_atom_site_disorder_assembly
_atom_site_disorder_group
Cl(1) Cl 0.5019(3) 0.3832(2) 0.0643(3) 0.052(1) Uani 1.00 d . . .
S(1) S 0.7352(2) 0.4289(2) 0.7457(2) 0.0185(7) Uani 1.00 d . . .
S(2) S 0.9330(2) 0.4257(2) 0.7893(2) 0.0163(7) Uani 1.00 d . . .
S(3) S 0.6320(2) 0.1341(2) 0.6296(2) 0.0191(7) Uani 1.00 d . . .
S(4) S 0.7780(2) -0.0168(2) 0.6083(2) 0.0205(8) Uani 1.00 d . . .
S(5) S 0.7059(2) 0.5322(2) 0.5212(2) 0.0192(7) Uani 1.00 d . . .
S(6) S 0.9054(2) 0.5047(2) 0.5548(2) 0.0180(7) Uani 1.00 d . . .
S(7) S 0.5707(2) 0.2410(2) 0.3964(2) 0.0216(8) Uani 1.00 d . . .
S(8) S 0.7088(2) 0.0836(2) 0.3792(2) 0.0203(8) Uani 1.00 d . . .
S(9) S 0.7216(2) 0.4505(2) 0.2522(2) 0.0170(7) Uani 1.00 d . . .
S(10) S 0.9194(2) 0.4389(2) 0.2869(2) 0.0180(7) Uani 1.00 d . . .
S(11) S 0.6079(2) 0.1523(2) 0.1336(2) 0.0174(7) Uani 1.00 d . . .
S(12) S 0.7543(2) 0.0047(2) 0.1081(2) 0.0196(7) Uani 1.00 d . . .
S(13) S 0.7061(2) 0.5058(2) 0.0139(2) 0.0183(7) Uani 1.00 d . . .
S(14) S 0.9021(2) 0.4978(2) 0.0544(2) 0.0199(8) Uani 1.00 d . . .
S(15) S 0.5981(2) 0.2108(2) -0.1076(2) 0.0208(8) Uani 1.00 d . . .
S(16) S 0.7396(2) 0.0591(2) -0.1254(2) 0.0223(8) Uani 1.00 d . . .
P(1) P 0.3027(2) 0.2124(2) 0.1671(2) 0.0231(8) Uani 1.00 d . . .
P(2) P 0.3280(2) 0.1998(2) 0.6940(2) 0.0245(9) Uani 1.00 d . . .
F(1) F 0.3051(5) 0.1690(4) 0.2607(5) 0.043(2) Uani 1.00 d . . .
F(2) F 0.3564(5) 0.2837(4) 0.2394(6) 0.049(2) Uani 1.00 d . . .
F(3) F 0.3978(4) 0.1516(4) 0.1452(5) 0.031(2) Uani 1.00 d . . .
F(4) F 0.3001(5) 0.2544(5) 0.0739(5) 0.061(2) Uani 1.00 d . . .
F(5) F 0.2483(5) 0.1369(5) 0.0998(6) 0.046(2) Uani 1.00 d . . .
F(6) F 0.2081(4) 0.2720(4) 0.1902(5) 0.031(2) Uani 1.00 d . . .
F(7) F 0.3298(5) 0.1454(5) 0.7767(6) 0.060(2) Uani 1.00 d . . .
F(8) F 0.3890(5) 0.2604(5) 0.7741(7) 0.063(3) Uani 1.00 d . . .
F(9) F 0.4189(4) 0.1382(4) 0.6597(5) 0.039(2) Uani 1.00 d . . .
F(10) F 0.3294(6) 0.2521(5) 0.6113(5) 0.062(2) Uani 1.00 d . . .
F(11) F 0.2675(5) 0.1367(6) 0.6160(7) 0.069(3) Uani 1.00 d . . .
F(12) F 0.2378(4) 0.2615(4) 0.7282(5) 0.037(2) Uani 1.00 d . . .
O(1) O 0.7800(5) 0.2390(4) 0.6923(5) 0.015(2) Uani 1.00 d . . .
O(2) O 0.7291(5) 0.3371(4) 0.4595(5) 0.018(2) Uani 1.00 d . . .
O(3) O 0.7602(4) 0.2586(4) 0.1930(5) 0.013(2) Uani 1.00 d . . .
O(4) O 0.7477(5) 0.3120(4) -0.0427(5) 0.015(2) Uani 1.00 d . . .
N(1) N 1.0233(6) 0.2264(5) 0.7469(6) 0.018(2) Uani 1.00 d . . .
N(2) N 0.9651(6) 0.0589(5) 0.6684(7) 0.020(2) Uani 1.00 d . . .
N(3) N 0.9739(6) 0.3061(5) 0.5107(6) 0.020(3) Uani 1.00 d . . .
N(4) N 0.9031(7) 0.1467(6) 0.4382(7) 0.025(3) Uani 1.00 d . . .
N(5) N 1.0035(6) 0.2389(6) 0.2386(6) 0.018(2) Uani 1.00 d . . .
N(6) N 0.9383(6) 0.0750(5) 0.1666(6) 0.014(2) Uani 1.00 d . . .
N(7) N 0.9894(6) 0.2993(6) 0.0062(7) 0.020(3) Uani 1.00 d . . .
N(8) N 0.9300(6) 0.1329(6) -0.0610(6) 0.023(3) Uani 1.00 d . . .
C(1) C 0.7740(7) 0.5267(7) 0.7845(8) 0.020(3) Uani 1.00 d . . .
C(2) C 0.8620(8) 0.5263(7) 0.8036(8) 0.024(3) Uani 1.00 d . . .
C(3) C 0.8427(7) 0.3680(6) 0.7528(8) 0.012(3) Uani 1.00 d . . .
C(4) C 0.8569(7) 0.2815(7) 0.7258(8) 0.019(3) Uani 1.00 d . . .
C(5) C 0.9361(7) 0.2158(6) 0.7208(8) 0.012(3) Uani 1.00 d . . .
C(6) C 0.9073(7) 0.1345(7) 0.6839(8) 0.018(3) Uani 1.00 d . . .
C(7) C 0.8102(7) 0.1487(6) 0.6685(8) 0.015(3) Uani 1.00 d . . .
C(8) C 0.7472(7) 0.0953(7) 0.6370(8) 0.017(3) Uani 1.00 d . . .
C(9) C 1.0791(7) 0.1509(7) 0.7315(8) 0.021(3) Uani 1.00 d . . .
C(10) C 1.0520(7) 0.0700(7) 0.6940(9) 0.024(3) Uani 1.00 d . . .
C(11) C 0.6008(8) 0.0327(7) 0.5921(8) 0.020(3) Uani 1.00 d . . .
C(12) C 0.6657(7) -0.0354(7) 0.5849(7) 0.017(3) Uani 1.00 d . . .
C(13) C 0.7600(8) 0.6226(7) 0.5590(8) 0.024(3) Uani 1.00 d . . .
C(14) C 0.8490(8) 0.6106(7) 0.5768(9) 0.022(3) Uani 1.00 d . . .
C(15) C 0.8056(7) 0.4594(7) 0.5207(8) 0.016(3) Uani 1.00 d . . .
C(16) C 0.8102(7) 0.3740(7) 0.4931(8) 0.021(3) Uani 1.00 d . . .
C(17) C 0.8858(7) 0.3013(7) 0.4866(8) 0.015(3) Uani 1.00 d . . .
C(18) C 0.8473(8) 0.2246(7) 0.4509(8) 0.020(3) Uani 1.00 d . . .
C(19) C 0.7530(7) 0.2463(7) 0.4370(8) 0.017(3) Uani 1.00 d . . .
C(20) C 0.6861(7) 0.1961(7) 0.4084(8) 0.020(3) Uani 1.00 d . . .
C(21) C 1.0266(7) 0.2255(7) 0.4980(8) 0.026(3) Uani 1.00 d . . .
C(22) C 0.9901(8) 0.1501(7) 0.4625(9) 0.025(3) Uani 1.00 d . . .
C(23) C 0.5328(8) 0.1423(7) 0.3621(8) 0.022(3) Uani 1.00 d . . .
C(24) C 0.5938(7) 0.0700(7) 0.3540(8) 0.018(3) Uani 1.00 d . . .
C(25) C 0.7657(8) 0.5474(7) 0.2955(9) 0.026(3) Uani 1.00 d . . .
C(26) C 0.8555(8) 0.5420(7) 0.3113(8) 0.022(3) Uani 1.00 d . . .
C(27) C 0.8268(7) 0.3854(6) 0.2506(8) 0.013(3) Uani 1.00 d . . .
C(28) C 0.8369(7) 0.2971(6) 0.2223(8) 0.014(3) Uani 1.00 d . . .
C(29) C 0.9150(7) 0.2328(6) 0.2181(7) 0.013(3) Uani 1.00 d . . .
C(30) C 0.8828(7) 0.1522(6) 0.1823(7) 0.012(3) Uani 1.00 d . . .
C(31) C 0.7863(8) 0.1694(7) 0.1672(8) 0.018(3) Uani 1.00 d . . .
C(32) C 0.7216(7) 0.1142(7) 0.1399(8) 0.013(3) Uani 1.00 d . . .
C(33) C 1.0580(7) 0.1641(7) 0.2254(8) 0.015(3) Uani 1.00 d . . .
C(34) C 1.0257(7) 0.0825(6) 0.1896(8) 0.015(3) Uani 1.00 d . . .
C(35) C 0.5770(7) 0.0513(7) 0.0962(8) 0.023(3) Uani 1.00 d . . .
C(36) C 0.6450(7) -0.0169(7) 0.0863(8) 0.021(3) Uani 1.00 d . . .
C(37) C 0.7477(8) 0.6008(7) 0.0551(8) 0.020(3) Uani 1.00 d . . .
C(38) C 0.8369(8) 0.5988(7) 0.0751(8) 0.018(3) Uani 1.00 d . . .
C(39) C 0.8124(7) 0.4428(6) 0.0152(7) 0.013(3) Uani 1.00 d . . .
C(40) C 0.8226(7) 0.3534(7) -0.0115(8) 0.016(3) Uani 1.00 d . . .
C(41) C 0.9022(7) 0.2893(7) -0.0166(8) 0.017(3) Uani 1.00 d . . .
C(42) C 0.8728(7) 0.2091(7) -0.0491(8) 0.017(3) Uani 1.00 d . . .
C(43) C 0.7755(7) 0.2214(7) -0.0657(8) 0.018(3) Uani 1.00 d . . .
C(44) C 0.7104(8) 0.1715(7) -0.0950(8) 0.021(3) Uani 1.00 d . . .
C(45) C 1.0472(7) 0.2225(7) -0.0056(8) 0.021(3) Uani 1.00 d . . .
C(46) C 1.0164(8) 0.1449(7) -0.0372(8) 0.024(3) Uani 1.00 d . . .
C(47) C 0.5610(8) 0.1105(7) -0.1480(8) 0.019(3) Uani 1.00 d . . .
C(48) C 0.6269(8) 0.0409(7) -0.1548(8) 0.025(3) Uani 1.00 d . . .
C(49) C 0.4949(8) 0.4581(7) 0.1773(8) 0.024(3) Uani 1.00 d . . .
C(50) C 0.5005(8) 0.5433(7) 0.1804(8) 0.029(3) Uani 1.00 d . . .
C(51) C 0.4990(9) 0.6005(8) 0.275(1) 0.055(4) Uani 1.00 d . . .
C(52) C 0.4922(8) 0.5741(9) 0.3612(9) 0.037(4) Uani 1.00 d . . .
C(53) C 0.4861(8) 0.4881(9) 0.3547(9) 0.034(4) Uani 1.00 d . . .
C(54) C 0.4882(7) 0.4307(7) 0.2638(9) 0.035(3) Uani 1.00 d . . .
H(1) H 0.7321 0.5815 0.7910 0.0260 Uiso 1.00 calc . . .
H(2) H 0.8873 0.5799 0.8246 0.0220 Uiso 1.00 calc . . .
H(3) H 1.1440 0.1512 0.7494 0.0234 Uiso 1.00 calc . . .
H(4) H 1.0985 0.0193 0.6855 0.0198 Uiso 1.00 calc . . .
H(5) H 0.5364 0.0274 0.5779 0.0256 Uiso 1.00 calc . . .
H(6) H 0.6516 -0.0937 0.5666 0.0145 Uiso 1.00 calc . . .
H(7) H 0.7253 0.6807 0.5696 0.0246 Uiso 1.00 calc . . .
H(8) H 0.8825 0.6585 0.5999 0.0239 Uiso 1.00 calc . . .
H(9) H 1.0919 0.2201 0.5141 0.0185 Uiso 1.00 calc . . .
H(10) H 1.0324 0.0971 0.4564 0.0250 Uiso 1.00 calc . . .
H(11) H 0.4679 0.1389 0.3480 0.0184 Uiso 1.00 calc . . .
H(12) H 0.5765 0.0128 0.3360 0.0162 Uiso 1.00 calc . . .
H(13) H 0.7239 0.6016 0.3096 0.0221 Uiso 1.00 calc . . .
H(14) H 0.8840 0.5941 0.3330 0.0246 Uiso 1.00 calc . . .
H(15) H 1.1223 0.1641 0.2430 0.0125 Uiso 1.00 calc . . .
H(16) H 1.0720 0.0319 0.1829 0.0110 Uiso 1.00 calc . . .
H(17) H 0.5131 0.0451 0.0842 0.0203 Uiso 1.00 calc . . .
H(18) H 0.6317 -0.0748 0.0675 0.0215 Uiso 1.00 calc . . .
H(19) H 0.7068 0.6550 0.0659 0.0230 Uiso 1.00 calc . . .
H(20) H 0.8638 0.6515 0.1037 0.0161 Uiso 1.00 calc . . .
H(21) H 1.1133 0.2230 0.0069 0.0227 Uiso 1.00 calc . . .
H(22) H 1.0623 0.0933 -0.0397 0.0245 Uiso 1.00 calc . . .
H(23) H 0.4975 0.1063 -0.1617 0.0178 Uiso 1.00 calc . . .
H(24) H 0.6120 -0.0183 -0.1776 0.0249 Uiso 1.00 calc . . .
H(25) H 0.5062 0.5617 0.1202 0.0217 Uiso 1.00 calc . . .
H(26) H 0.5034 0.6610 0.2793 0.0410 Uiso 1.00 calc . . .
H(27) H 0.4915 0.6128 0.4244 0.0388 Uiso 1.00 calc . . .
H(28) H 0.4833 0.4665 0.4130 0.0308 Uiso 1.00 calc . . .
H(29) H 0.4841 0.3708 0.2596 0.0248 Uiso 1.00 calc . . .

loop_
_atom_site_aniso_label
_atom_site_aniso_U_11
_atom_site_aniso_U_22
_atom_site_aniso_U_33
_atom_site_aniso_U_12
_atom_site_aniso_U_13
_atom_site_aniso_U_23
Cl(1) 0.058(2) 0.047(2) 0.031(2) 0.025(2) 0.006(2) -0.001(2)
S(1) 0.018(2) 0.015(1) 0.020(1) 0.000(1) 0.002(1) 0.003(1)
S(2) 0.016(1) 0.013(1) 0.018(1) -0.003(1) 0.001(1) -0.001(1)
S(3) 0.020(2) 0.021(1) 0.017(1) -0.005(1) 0.004(1) 0.003(1)
S(4) 0.021(2) 0.018(1) 0.022(2) -0.006(1) 0.002(1) 0.002(1)
S(5) 0.017(1) 0.019(1) 0.021(2) 0.000(1) 0.003(1) 0.005(1)
S(6) 0.017(1) 0.021(1) 0.017(1) -0.006(1) 0.000(1) 0.004(1)
S(7) 0.024(2) 0.016(1) 0.025(2) -0.005(1) 0.003(1) 0.003(1)
S(8) 0.028(2) 0.018(1) 0.016(1) -0.006(1) 0.005(1) 0.001(1)
S(9) 0.014(1) 0.015(1) 0.020(1) 0.001(1) 0.003(1) 0.004(1)
S(10) 0.015(1) 0.021(1) 0.019(1) -0.004(1) 0.002(1) 0.003(1)
S(11) 0.017(2) 0.018(1) 0.015(1) -0.003(1) 0.001(1) -0.001(1)
S(12) 0.017(1) 0.019(1) 0.022(2) -0.003(1) 0.002(1) 0.002(1)
S(13) 0.017(2) 0.018(1) 0.018(1) 0.002(1) 0.004(1) 0.003(1)
S(14) 0.019(2) 0.023(2) 0.017(1) -0.004(1) 0.003(1) 0.002(1)
S(15) 0.022(2) 0.017(1) 0.022(2) -0.002(1) 0.005(1) 0.001(1)
S(16) 0.032(2) 0.016(1) 0.019(2) 0.000(1) 0.008(1) 0.003(1)
P(1) 0.019(2) 0.014(2) 0.033(2) 0.002(1) 0.003(1) 0.003(1)
P(2) 0.023(2) 0.016(2) 0.033(2) -0.001(1) 0.010(1) 0.001(1)
F(1) 0.034(4) 0.049(4) 0.052(4) -0.001(3) 0.011(3) 0.025(3)
F(2) 0.026(4) 0.020(4) 0.090(6) -0.010(3) 0.002(4) -0.013(4)
F(3) 0.018(4) 0.023(4) 0.047(4) 0.004(3) 0.008(3) -0.002(3)
F(4) 0.062(5) 0.082(5) 0.051(4) 0.016(4) 0.022(4) 0.049(3)
F(5) 0.029(4) 0.033(5) 0.053(5) 0.002(4) -0.002(4) -0.023(4)
F(6) 0.019(4) 0.019(4) 0.051(4) 0.005(3) 0.004(3) 0.003(3)
F(7) 0.064(5) 0.066(5) 0.062(5) 0.010(4) 0.030(4) 0.037(4)
F(8) 0.043(5) 0.061(6) 0.073(6) -0.031(4) 0.019(4) -0.036(5)
F(9) 0.028(4) 0.033(4) 0.057(5) 0.008(3) 0.018(3) 0.010(3)
F(10) 0.079(6) 0.056(5) 0.057(4) 0.035(4) 0.042(4) 0.033(3)
F(11) 0.032(5) 0.070(6) 0.075(7) -0.020(4) 0.016(4) -0.059(5)
F(12) 0.028(4) 0.022(4) 0.061(5) 0.004(3) 0.020(3) 0.002(3)
O(1) 0.016(4) 0.014(4) 0.018(4) 0.001(3) 0.005(3) 0.006(3)
O(2) 0.024(4) 0.011(4) 0.017(4) -0.004(3) 0.004(3) 0.001(3)
O(3) 0.007(4) 0.014(4) 0.015(4) -0.007(3) -0.002(3) -0.004(3)
O(4) 0.014(4) 0.008(3) 0.023(4) -0.003(3) 0.005(3) 0.000(3)
N(1) 0.016(5) 0.010(4) 0.028(5) 0.006(4) 0.009(4) 0.009(4)
N(2) 0.019(5) 0.017(5) 0.020(5) 0.002(4) 0.002(4) 0.003(4)
N(3) 0.029(6) 0.014(5) 0.016(5) 0.000(4) 0.003(4) 0.004(4)
N(4) 0.035(6) 0.023(5) 0.020(5) -0.004(5) 0.010(4) 0.005(4)
N(5) 0.012(5) 0.021(5) 0.021(5) -0.001(4) 0.000(4) 0.005(4)
N(6) 0.017(5) 0.006(4) 0.021(5) 0.000(4) 0.008(4) 0.000(4)
N(7) 0.017(5) 0.024(5) 0.021(5) -0.006(4) 0.002(4) 0.006(4)
N(8) 0.024(5) 0.027(5) 0.019(5) 0.005(4) 0.008(4) 0.012(4)
C(1) 0.018(6) 0.020(6) 0.026(6) -0.004(5) -0.002(5) 0.014(5)
C(2) 0.034(7) 0.011(6) 0.028(7) -0.005(5) 0.008(6) 0.001(5)
C(3) 0.016(6) 0.009(5) 0.011(5) -0.002(5) 0.005(4) 0.004(4)
C(4) 0.013(6) 0.026(6) 0.018(6) -0.008(5) 0.002(5) 0.001(5)
C(5) 0.013(6) 0.007(5) 0.019(5) -0.002(5) 0.000(4) 0.007(4)
C(6) 0.010(6) 0.026(6) 0.020(6) 0.000(5) 0.004(5) 0.010(5)
C(7) 0.025(6) 0.010(5) 0.010(6) -0.010(5) 0.000(5) -0.002(4)
C(8) 0.014(6) 0.025(6) 0.016(5) 0.003(5) 0.009(4) 0.010(4)
C(9) 0.012(6) 0.030(6) 0.022(6) -0.010(5) -0.003(5) 0.007(5)
C(10) 0.011(6) 0.030(7) 0.024(6) 0.005(5) -0.005(5) 0.004(5)
C(11) 0.023(6) 0.029(6) 0.011(6) -0.018(5) -0.002(5) -0.001(5)
C(12) 0.015(6) 0.027(6) 0.015(5) -0.010(5) 0.001(4) 0.012(4)
C(13) 0.028(7) 0.014(6) 0.024(7) -0.002(5) 0.001(5) -0.003(5)
C(14) 0.023(7) 0.017(6) 0.019(6) 0.001(5) 0.006(5) -0.010(5)
C(15) 0.010(6) 0.021(6) 0.018(6) 0.004(5) 0.007(5) 0.005(5)
C(16) 0.013(6) 0.039(7) 0.014(6) -0.016(5) 0.001(5) 0.005(5)
C(17) 0.016(6) 0.015(5) 0.012(6) -0.001(5) 0.004(5) -0.001(4)
C(18) 0.022(6) 0.026(6) 0.012(5) 0.004(5) 0.010(5) 0.008(5)
C(19) 0.030(7) 0.016(5) 0.010(5) -0.015(5) -0.005(5) 0.007(4)
C(20) 0.028(6) 0.012(6) 0.017(6) 0.002(5) 0.001(5) 0.001(5)
C(21) 0.014(6) 0.037(7) 0.027(7) -0.008(5) -0.010(5) 0.014(5)
C(22) 0.021(6) 0.022(6) 0.034(7) 0.006(5) 0.012(5) 0.012(5)
C(23) 0.036(7) 0.015(6) 0.012(6) -0.003(5) 0.002(5) -0.002(5)
C(24) 0.022(6) 0.021(6) 0.017(6) -0.010(5) 0.007(5) 0.006(4)
C(25) 0.026(7) 0.021(6) 0.027(7) 0.006(6) 0.008(5) 0.002(5)
C(26) 0.024(7) 0.029(6) 0.014(6) -0.004(5) 0.006(5) 0.008(5)
C(27) 0.020(6) 0.013(5) 0.007(5) -0.002(5) 0.003(4) 0.004(4)
C(28) 0.010(6) 0.012(5) 0.023(6) 0.001(5) 0.000(5) 0.009(4)
C(29) 0.014(6) 0.016(5) 0.011(6) -0.005(5) 0.001(4) 0.004(4)
C(30) 0.010(6) 0.015(5) 0.010(5) 0.001(5) 0.000(4) 0.003(4)
C(31) 0.025(6) 0.014(6) 0.013(6) 0.001(5) 0.009(5) 0.000(4)
C(32) 0.016(6) 0.016(5) 0.004(5) 0.004(5) 0.005(4) 0.002(4)
C(33) 0.009(6) 0.017(5) 0.021(6) 0.001(5) 0.006(5) 0.006(4)
C(34) 0.017(6) 0.009(5) 0.018(6) 0.004(5) 0.004(5) 0.002(4)
C(35) 0.016(6) 0.037(7) 0.020(6) -0.008(5) 0.000(5) 0.010(5)
C(36) 0.019(6) 0.027(7) 0.015(6) -0.005(5) 0.007(5) -0.005(5)
C(37) 0.023(6) 0.012(5) 0.025(6) -0.002(5) 0.008(5) 0.004(4)
C(38) 0.025(6) 0.016(6) 0.015(6) -0.008(5) 0.008(5) -0.002(5)
C(39) 0.010(6) 0.017(5) 0.012(6) -0.001(5) 0.002(4) 0.002(4)
C(40) 0.016(6) 0.017(5) 0.012(6) -0.002(5) 0.003(5) -0.001(4)
C(41) 0.020(6) 0.016(6) 0.009(5) 0.010(5) 0.002(5) 0.002(4)
C(42) 0.028(6) 0.016(6) 0.011(6) -0.001(5) 0.007(5) 0.009(5)
C(43) 0.018(6) 0.019(6) 0.013(6) 0.005(5) 0.005(5) 0.002(5)
C(44) 0.037(7) 0.018(6) 0.010(5) -0.003(5) 0.001(5) 0.008(4)
C(45) 0.015(6) 0.025(7) 0.013(6) 0.008(5) 0.000(5) -0.002(5)
C(46) 0.038(8) 0.015(6) 0.014(6) 0.004(6) 0.002(5) 0.002(5)
C(47) 0.029(7) 0.020(6) 0.011(5) -0.008(5) 0.006(5) 0.001(4)
C(48) 0.034(7) 0.025(6) 0.017(6) -0.010(6) 0.002(5) 0.005(5)
C(49) 0.023(6) 0.038(7) 0.013(6) -0.003(5) 0.005(5) 0.007(5)
C(50) 0.035(7) 0.031(7) 0.025(6) 0.005(6) 0.013(5) 0.015(5)
C(51) 0.023(7) 0.028(7) 0.12(1) -0.010(6) -0.005(8) 0.028(7)
C(52) 0.024(7) 0.055(9) 0.022(7) -0.001(7) -0.007(6) -0.002(7)
C(53) 0.020(7) 0.064(9) 0.017(6) -0.006(6) 0.002(5) 0.009(6)
C(54) 0.015(6) 0.044(6) 0.064(7) 0.001(5) 0.010(5) 0.047(5)

loop_
_atom_type_symbol
_atom_type_description
_atom_type_scat_dispersion_real
_atom_type_scat_dispersion_imag
_atom_type_scat_source
C C 0.003 0.002
;International Tables for Crystallography
(1992, Vol. C, Tables 4.2.6.8 and 6.1.1.1)
;
H H 0.000 0.000
;International Tables for Crystallography
(1992, Vol. C, Table 6.1.1.2)
;
O O 0.011 0.006
;International Tables for Crystallography
(1992, Vol. C, Tables 4.2.6.8 and 6.1.1.1)
;
N N 0.006 0.003
;International Tables for Crystallography
(1992, Vol. C, Tables 4.2.6.8 and 6.1.1.1)
;
S S 0.125 0.123
;International Tables for Crystallography
(1992, Vol. C, Tables 4.2.6.8 and 6.1.1.1)
;
P P 0.102 0.094
;International Tables for Crystallography
(1992, Vol. C, Tables 4.2.6.8 and 6.1.1.1)
;
F F 0.017 0.010
;International Tables for Crystallography
(1992, Vol. C, Tables 4.2.6.8 and 6.1.1.1)
;
Cl Cl 0.148 0.159
;International Tables for Crystallography
(1992, Vol. C, Tables 4.2.6.8 and 6.1.1.1)
;

loop_
_geom_angle_atom_site_label_1
_geom_angle_atom_site_label_2
_geom_angle_atom_site_label_3
_geom_angle
_geom_angle_site_symmetry_1
_geom_angle_site_symmetry_2
_geom_angle_site_symmetry_3
_geom_angle_publ_flag
C(1) S(1) C(3) 94.3(5) . . . yes
C(2) S(2) C(3) 93.6(5) . . . yes
C(8) S(3) C(11) 94.4(5) . . . yes
C(8) S(4) C(12) 93.7(5) . . . yes
C(13) S(5) C(15) 94.3(5) . . . yes
C(14) S(6) C(15) 94.4(5) . . . yes
C(20) S(7) C(23) 94.7(5) . . . yes
C(20) S(8) C(24) 95.1(5) . . . yes
C(25) S(9) C(27) 94.7(5) . . . yes
C(26) S(10) C(27) 95.4(5) . . . yes
C(32) S(11) C(35) 94.4(5) . . . yes
C(32) S(12) C(36) 94.1(5) . . . yes
C(37) S(13) C(39) 94.0(5) . . . yes
C(38) S(14) C(39) 95.5(5) . . . yes
C(44) S(15) C(47) 96.4(5) . . . yes
C(44) S(16) C(48) 94.4(5) . . . yes
F(1) P(1) F(2) 89.4(4) . . . yes
F(1) P(1) F(3) 88.2(4) . . . yes
F(1) P(1) F(4) 179.4(5) . . . yes
F(1) P(1) F(5) 86.8(4) . . . yes
F(1) P(1) F(6) 90.9(4) . . . yes
F(2) P(1) F(3) 89.6(4) . . . yes
F(2) P(1) F(4) 91.2(5) . . . yes
F(2) P(1) F(5) 176.2(5) . . . yes
F(2) P(1) F(6) 90.5(4) . . . yes
F(3) P(1) F(4) 91.6(4) . . . yes
F(3) P(1) F(5) 90.2(4) . . . yes
F(3) P(1) F(6) 179.0(4) . . . yes
F(4) P(1) F(5) 92.6(5) . . . yes
F(4) P(1) F(6) 89.3(4) . . . yes
F(5) P(1) F(6) 89.6(4) . . . yes
F(7) P(2) F(8) 89.0(5) . . . yes
F(7) P(2) F(9) 89.2(4) . . . yes
F(7) P(2) F(10) 178.1(4) . . . yes
F(7) P(2) F(11) 89.1(5) . . . yes
F(7) P(2) F(12) 91.0(4) . . . yes
F(8) P(2) F(9) 89.0(4) . . . yes
F(8) P(2) F(10) 90.6(5) . . . yes
F(8) P(2) F(11) 178.1(5) . . . yes
F(8) P(2) F(12) 90.8(4) . . . yes
F(9) P(2) F(10) 88.9(4) . . . yes
F(9) P(2) F(11) 90.5(4) . . . yes
F(9) P(2) F(12) 179.7(4) . . . yes
F(10) P(2) F(11) 91.2(5) . . . yes
F(10) P(2) F(12) 90.9(4) . . . yes
F(11) P(2) F(12) 89.7(4) . . . yes
C(4) O(1) C(7) 108.9(8) . . . yes
C(16) O(2) C(19) 108.6(8) . . . yes
C(28) O(3) C(31) 109.0(8) . . . yes
C(40) O(4) C(43) 110.2(8) . . . yes
C(5) N(1) C(9) 111.4(9) . . . yes
C(6) N(2) C(10) 112.1(9) . . . yes
C(17) N(3) C(21) 111.7(9) . . . yes
C(18) N(4) C(22) 115(1) . . . yes
C(29) N(5) C(33) 114.2(9) . . . yes
C(30) N(6) C(34) 112.6(9) . . . yes
C(41) N(7) C(45) 112.5(10) . . . yes
C(42) N(8) C(46) 111.1(10) . . . yes
S(1) C(1) C(2) 118.4(8) . . . yes
S(2) C(2) C(1) 117.5(9) . . . yes
S(1) C(3) S(2) 116.1(6) . . . yes
S(1) C(3) C(4) 122.5(9) . . . yes
S(2) C(3) C(4) 121.3(8) . . . yes
O(1) C(4) C(3) 118.2(9) . . . yes
O(1) C(4) C(5) 107.1(9) . . . yes
C(3) C(4) C(5) 134(1) . . . yes
N(1) C(5) C(4) 127.6(10) . . . yes
N(1) C(5) C(6) 124.1(9) . . . yes
C(4) C(5) C(6) 108.3(9) . . . yes
N(2) C(6) C(5) 123.5(10) . . . yes
N(2) C(6) C(7) 128(1) . . . yes
C(5) C(6) C(7) 108.0(9) . . . yes
O(1) C(7) C(6) 107.8(9) . . . yes
O(1) C(7) C(8) 118.6(9) . . . yes
C(6) C(7) C(8) 133.6(10) . . . yes
S(3) C(8) S(4) 116.1(6) . . . yes
S(3) C(8) C(7) 122.0(8) . . . yes
S(4) C(8) C(7) 121.8(8) . . . yes
N(1) C(9) C(10) 125.3(10) . . . yes
N(2) C(10) C(9) 123.6(10) . . . yes
S(3) C(11) C(12) 118.2(9) . . . yes
S(4) C(12) C(11) 117.5(9) . . . yes
S(5) C(13) C(14) 118.5(9) . . . yes
S(6) C(14) C(13) 117.3(10) . . . yes
S(5) C(15) S(6) 115.5(6) . . . yes
S(5) C(15) C(16) 124.4(9) . . . yes
S(6) C(15) C(16) 120.1(8) . . . yes
O(2) C(16) C(15) 120.2(9) . . . yes
O(2) C(16) C(17) 106.2(9) . . . yes
C(15) C(16) C(17) 133(1) . . . yes
N(3) C(17) C(16) 126.6(10) . . . yes
N(3) C(17) C(18) 126.3(9) . . . yes
C(16) C(17) C(18) 107.1(9) . . . yes
N(4) C(18) C(17) 119(1) . . . yes
N(4) C(18) C(19) 131(1) . . . yes
C(17) C(18) C(19) 109.0(9) . . . yes
O(2) C(19) C(18) 109.0(9) . . . yes
O(2) C(19) C(20) 119.6(9) . . . yes
C(18) C(19) C(20) 131(1) . . . yes
S(7) C(20) S(8) 115.1(6) . . . yes
S(7) C(20) C(19) 121.9(8) . . . yes
S(8) C(20) C(19) 123.0(8) . . . yes
N(3) C(21) C(22) 122(1) . . . yes
N(4) C(22) C(21) 124.8(10) . . . yes
S(7) C(23) C(24) 118.9(9) . . . yes
S(8) C(24) C(23) 116.1(9) . . . yes
S(9) C(25) C(26) 117.4(9) . . . yes
S(10) C(26) C(25) 116.9(9) . . . yes
S(9) C(27) S(10) 115.6(6) . . . yes
S(9) C(27) C(28) 122.6(8) . . . yes
S(10) C(27) C(28) 121.8(8) . . . yes
O(3) C(28) C(27) 118.9(9) . . . yes
O(3) C(28) C(29) 109.4(8) . . . yes
C(27) C(28) C(29) 131(1) . . . yes
N(5) C(29) C(28) 131.1(10) . . . yes
N(5) C(29) C(30) 122.8(9) . . . yes
C(28) C(29) C(30) 106.1(9) . . . yes
N(6) C(30) C(29) 123.5(9) . . . yes
N(6) C(30) C(31) 128(1) . . . yes
C(29) C(30) C(31) 107.9(9) . . . yes
O(3) C(31) C(30) 107.5(9) . . . yes
O(3) C(31) C(32) 120.9(9) . . . yes
C(30) C(31) C(32) 131.4(10) . . . yes
S(11) C(32) S(12) 117.3(6) . . . yes
S(11) C(32) C(31) 122.0(8) . . . yes
S(12) C(32) C(31) 120.6(8) . . . yes
N(5) C(33) C(34) 123.2(10) . . . yes
N(6) C(34) C(33) 123.7(9) . . . yes
S(11) C(35) C(36) 116.9(9) . . . yes
S(12) C(36) C(35) 117.3(9) . . . yes
S(13) C(37) C(38) 119.1(8) . . . yes
S(14) C(38) C(37) 115.8(9) . . . yes
S(13) C(39) S(14) 115.6(6) . . . yes
S(13) C(39) C(40) 121.3(8) . . . yes
S(14) C(39) C(40) 123.1(8) . . . yes
O(4) C(40) C(39) 120.9(9) . . . yes
O(4) C(40) C(41) 108.2(9) . . . yes
C(39) C(40) C(41) 130(1) . . . yes
N(7) C(41) C(40) 129(1) . . . yes
N(7) C(41) C(42) 124.1(9) . . . yes
C(40) C(41) C(42) 106.7(10) . . . yes
N(8) C(42) C(41) 123(1) . . . yes
N(8) C(42) C(43) 126(1) . . . yes
C(41) C(42) C(43) 109.8(9) . . . yes
O(4) C(43) C(42) 105.1(9) . . . yes
O(4) C(43) C(44) 117.7(9) . . . yes
C(42) C(43) C(44) 137(1) . . . yes
S(15) C(44) S(16) 116.0(7) . . . yes
S(15) C(44) C(43) 123.7(9) . . . yes
S(16) C(44) C(43) 120.3(9) . . . yes
N(7) C(45) C(46) 122(1) . . . yes
N(8) C(46) C(45) 126.8(10) . . . yes
S(15) C(47) C(48) 115.7(9) . . . yes
S(16) C(48) C(47) 117.5(9) . . . yes
Cl(1) C(49) C(50) 119.3(8) . . . yes
Cl(1) C(49) C(54) 119.4(9) . . . yes
C(50) C(49) C(54) 121(1) . . . yes
C(49) C(50) C(51) 116(1) . . . yes
C(50) C(51) C(52) 122(1) . . . yes
C(51) C(52) C(53) 118(1) . . . yes
C(52) C(53) C(54) 120(1) . . . yes
C(49) C(54) C(53) 120(1) . . . yes

loop_
_geom_bond_atom_site_label_1
_geom_bond_atom_site_label_2
_geom_bond_distance
_geom_bond_site_symmetry_1
_geom_bond_site_symmetry_2
_geom_bond_publ_flag
Cl(1) C(49) 1.74(1) . . yes
S(1) C(1) 1.73(1) . . yes
S(1) C(3) 1.73(1) . . yes
S(2) C(2) 1.75(1) . . yes
S(2) C(3) 1.74(1) . . yes
S(3) C(8) 1.73(1) . . yes
S(3) C(11) 1.73(1) . . yes
S(4) C(8) 1.75(1) . . yes
S(4) C(12) 1.75(1) . . yes
S(5) C(13) 1.75(1) . . yes
S(5) C(15) 1.724(10) . . yes
S(6) C(14) 1.74(1) . . yes
S(6) C(15) 1.75(1) . . yes
S(7) C(20) 1.75(1) . . yes
S(7) C(23) 1.73(1) . . yes
S(8) C(20) 1.74(1) . . yes
S(8) C(24) 1.76(1) . . yes
S(9) C(25) 1.76(1) . . yes
S(9) C(27) 1.73(1) . . yes
S(10) C(26) 1.74(1) . . yes
S(10) C(27) 1.73(1) . . yes
S(11) C(32) 1.71(1) . . yes
S(11) C(35) 1.72(1) . . yes
S(12) C(32) 1.71(1) . . yes
S(12) C(36) 1.72(1) . . yes
S(13) C(37) 1.71(1) . . yes
S(13) C(39) 1.73(1) . . yes
S(14) C(38) 1.72(1) . . yes
S(14) C(39) 1.71(1) . . yes
S(15) C(44) 1.69(1) . . yes
S(15) C(47) 1.76(1) . . yes
S(16) C(44) 1.75(1) . . yes
S(16) C(48) 1.75(1) . . yes
P(1) F(1) 1.597(7) . . yes
P(1) F(2) 1.591(8) . . yes
P(1) F(3) 1.610(7) . . yes
P(1) F(4) 1.576(7) . . yes
P(1) F(5) 1.621(8) . . yes
P(1) F(6) 1.598(7) . . yes
P(2) F(7) 1.584(7) . . yes
P(2) F(8) 1.588(9) . . yes
P(2) F(9) 1.606(7) . . yes
P(2) F(10) 1.573(7) . . yes
P(2) F(11) 1.595(9) . . yes
P(2) F(12) 1.597(7) . . yes
O(1) C(4) 1.42(1) . . yes
O(1) C(7) 1.42(1) . . yes
O(2) C(16) 1.43(1) . . yes
O(2) C(19) 1.41(1) . . yes
O(3) C(28) 1.38(1) . . yes
O(3) C(31) 1.39(1) . . yes
O(4) C(40) 1.38(1) . . yes
O(4) C(43) 1.42(1) . . yes
N(1) C(5) 1.34(1) . . yes
N(1) C(9) 1.34(1) . . yes
N(2) C(6) 1.35(1) . . yes
N(2) C(10) 1.34(1) . . yes
N(3) C(17) 1.33(1) . . yes
N(3) C(21) 1.38(1) . . yes
N(4) C(18) 1.36(1) . . yes
N(4) C(22) 1.31(1) . . yes
N(5) C(29) 1.34(1) . . yes
N(5) C(33) 1.32(1) . . yes
N(6) C(30) 1.35(1) . . yes
N(6) C(34) 1.33(1) . . yes
N(7) C(41) 1.34(1) . . yes
N(7) C(45) 1.37(1) . . yes
N(8) C(42) 1.35(1) . . yes
N(8) C(46) 1.34(1) . . yes
C(1) C(2) 1.31(2) . . yes
C(3) C(4) 1.34(1) . . yes
C(4) C(5) 1.44(1) . . yes
C(5) C(6) 1.42(1) . . yes
C(6) C(7) 1.43(1) . . yes
C(7) C(8) 1.36(2) . . yes
C(9) C(10) 1.40(2) . . yes
C(11) C(12) 1.32(1) . . yes
C(13) C(14) 1.31(2) . . yes
C(15) C(16) 1.33(1) . . yes
C(16) C(17) 1.47(1) . . yes
C(17) C(18) 1.42(2) . . yes
C(18) C(19) 1.40(2) . . yes
C(19) C(20) 1.37(2) . . yes
C(21) C(22) 1.38(2) . . yes
C(23) C(24) 1.34(1) . . yes
C(25) C(26) 1.33(2) . . yes
C(27) C(28) 1.37(1) . . yes
C(28) C(29) 1.41(1) . . yes
C(29) C(30) 1.43(1) . . yes
C(30) C(31) 1.42(1) . . yes
C(31) C(32) 1.40(2) . . yes
C(33) C(34) 1.44(1) . . yes
C(35) C(36) 1.35(1) . . yes
C(37) C(38) 1.33(2) . . yes
C(39) C(40) 1.39(1) . . yes
C(40) C(41) 1.43(1) . . yes
C(41) C(42) 1.40(2) . . yes
C(42) C(43) 1.44(2) . . yes
C(43) C(44) 1.35(2) . . yes
C(45) C(46) 1.37(2) . . yes
C(47) C(48) 1.35(1) . . yes
C(49) C(50) 1.39(2) . . yes
C(49) C(54) 1.39(1) . . yes
C(50) C(51) 1.41(2) . . yes
C(51) C(52) 1.38(2) . . yes
C(52) C(53) 1.39(2) . . yes
C(53) C(54) 1.37(2) . . yes

loop_
_geom_contact_atom_site_label_1
_geom_contact_atom_site_label_2
_geom_contact_distance
_geom_contact_site_symmetry_1
_geom_contact_site_symmetry_2
_geom_contact_publ_flag
Cl(1) S(13) 3.440(4) . 2_665 ?
Cl(1) S(15) 3.460(4) . . ?
S(1) C(52) 3.51(1) . 2_666 ?
S(1) C(53) 3.53(1) . 2_666 ?
S(2) S(14) 3.241(4) . 2_766 ?
S(3) F(9) 3.312(7) . . ?
S(3) C(47) 3.54(1) . 1_556 ?
S(4) F(11) 3.274(9) . 2_656 ?
S(5) C(25) 3.45(1) . . ?
S(6) S(10) 3.262(4) . 2_766 ?
S(6) S(6) 3.424(6) . 2_766 ?
S(6) C(26) 3.471(10) . . ?
S(6) C(2) 3.52(1) . . ?
S(8) C(8) 3.46(1) . . ?
S(8) C(32) 3.48(1) . . ?
S(8) F(11) 3.522(10) . 2_656 ?
S(9) C(49) 3.40(1) . . ?
S(9) C(50) 3.47(1) . . ?
S(9) S(13) 3.552(4) . . ?
S(10) S(14) 3.498(4) . . ?
S(11) F(3) 3.218(7) . . ?
S(11) C(23) 3.57(1) . . ?
S(12) F(5) 3.214(8) . 2_655 ?
S(12) S(16) 3.483(4) . . ?
S(13) C(1) 3.59(1) . 1_554 ?
S(14) C(2) 3.52(1) . 1_554 ?
S(14) S(14) 3.564(6) . 2_765 ?
S(14) C(26) 3.60(1) . . ?
S(15) F(8) 3.343(8) . 1_554 ?
S(16) F(5) 3.235(8) . 2_655 ?
S(16) C(8) 3.475(10) . 1_554 ?
S(16) C(32) 3.59(1) . . ?
F(1) C(12) 3.29(1) . 2_656 ?
F(1) C(48) 3.39(1) . 2_655 ?
F(1) C(23) 3.48(1) . . ?
F(2) C(54) 3.32(1) . . ?
F(2) C(1) 3.36(1) . 2_666 ?
F(2) C(13) 3.43(1) . 2_666 ?
F(3) C(35) 2.97(1) . . ?
F(3) C(48) 3.24(1) . 2_655 ?
F(3) C(23) 3.33(1) . . ?
F(3) C(36) 3.45(1) . 2_655 ?
F(4) C(37) 3.16(1) . 2_665 ?
F(5) C(36) 3.28(1) . 2_655 ?
F(5) C(48) 3.29(1) . 2_655 ?
F(5) C(45) 3.33(1) . 1_455 ?
F(5) C(33) 3.52(1) . 1_455 ?
F(6) C(2) 3.21(1) . 2_666 ?
F(6) C(1) 3.25(1) . 2_666 ?
F(6) C(33) 3.28(1) . 1_455 ?
F(6) C(45) 3.37(1) . 1_455 ?
F(6) N(5) 3.45(1) . 1_455 ?
F(6) C(13) 3.47(1) . 2_666 ?
F(6) C(14) 3.47(1) . 2_666 ?
F(7) C(36) 3.05(1) . 2_656 ?
F(7) C(47) 3.45(1) . 1_556 ?
F(7) C(24) 3.59(1) . 2_656 ?
F(8) C(51) 3.32(2) . 2_666 ?
F(8) C(47) 3.41(1) . 1_556 ?
F(8) C(37) 3.50(1) . 2_666 ?
F(9) C(11) 3.11(1) . . ?
F(9) C(47) 3.17(1) . 1_556 ?
F(9) C(24) 3.37(1) . 2_656 ?
F(9) C(12) 3.53(1) . 2_656 ?
F(10) C(25) 3.33(1) . 2_666 ?
F(10) C(13) 3.39(1) . 2_666 ?
F(11) C(12) 3.09(1) . 2_656 ?
F(11) C(9) 3.44(1) . 1_455 ?
F(12) C(25) 3.17(1) . 2_666 ?
F(12) C(37) 3.28(1) . 2_666 ?
F(12) C(9) 3.28(1) . 1_455 ?
F(12) C(38) 3.30(1) . 2_666 ?
F(12) C(26) 3.34(1) . 2_666 ?
F(12) N(1) 3.47(1) . 1_455 ?
O(1) C(43) 3.42(1) . 1_556 ?
O(1) C(19) 3.49(1) . . ?
O(1) C(18) 3.58(1) . . ?
O(3) C(19) 3.43(1) . . ?
O(3) C(43) 3.51(1) . . ?
O(3) O(4) 3.511(9) . . ?
N(1) C(45) 3.37(1) . 1_556 ?
N(1) C(21) 3.43(1) . . ?
N(1) C(46) 3.54(1) . 1_556 ?
N(1) N(7) 3.58(1) . 1_556 ?
N(2) C(34) 3.31(1) . 2_756 ?
N(2) C(22) 3.43(1) . 2_756 ?
N(2) N(6) 3.45(1) . 2_756 ?
N(2) C(22) 3.59(1) . . ?
N(4) C(6) 3.42(1) . . ?
N(4) C(30) 3.50(1) . . ?
N(4) C(10) 3.54(1) . 2_756 ?
N(5) C(45) 3.47(1) . . ?
N(5) N(7) 3.52(1) . . ?
N(5) C(21) 3.58(1) . . ?
N(6) C(10) 3.33(1) . 2_756 ?
N(6) N(8) 3.45(1) . . ?
N(6) C(46) 3.57(1) . 2_755 ?
N(8) C(30) 3.47(1) . . ?
N(8) C(6) 3.47(1) . 1_554 ?
N(8) C(34) 3.51(1) . 2_755 ?
N(8) C(5) 3.58(1) . 1_554 ?
C(3) C(40) 3.37(1) . 1_556 ?
C(3) C(16) 3.54(1) . . ?
C(3) C(41) 3.60(1) . 1_556 ?
C(4) C(41) 3.47(1) . 1_556 ?
C(4) C(17) 3.49(1) . . ?
C(4) C(42) 3.51(1) . 1_556 ?
C(5) C(42) 3.49(1) . 1_556 ?
C(6) C(22) 3.57(2) . . ?
C(9) C(46) 3.50(2) . 1_556 ?
C(9) C(21) 3.60(1) . . ?
C(11) C(48) 3.41(1) . 1_556 ?
C(11) C(24) 3.45(1) . . ?
C(13) C(25) 3.55(2) . . ?
C(14) C(26) 3.57(2) . . ?
C(16) C(27) 3.44(1) . . ?
C(17) C(28) 3.57(1) . . ?
C(18) C(29) 3.56(1) . . ?
C(18) C(28) 3.57(1) . . ?
C(24) C(35) 3.46(1) . . ?
C(25) C(37) 3.56(2) . . ?
C(26) C(38) 3.53(1) . . ?
C(27) C(40) 3.51(1) . . ?
C(27) C(39) 3.53(1) . . ?
C(28) C(40) 3.50(1) . . ?
C(28) C(41) 3.56(1) . . ?
C(29) C(41) 3.52(1) . . ?
C(29) C(42) 3.56(1) . . ?
C(30) C(42) 3.48(1) . . ?
C(31) C(43) 3.47(1) . . ?
C(31) C(44) 3.60(1) . . ?
C(32) C(44) 3.53(1) . . ?
C(33) C(45) 3.49(1) . . ?
C(33) C(46) 3.51(1) . . ?
C(34) C(46) 3.47(1) . . ?
C(35) C(35) 3.54(2) . 2_655 ?
